data_4132292
loop_
_publ_author_name
'Park, Jung Su'
'Park, Jihye'
'Yang, Yun Jae'
'Tran, Trang Thu'
'Kim, In Su'
'Sessler, Jonathan L.'

_publ_section_title
;
 Disparate Downstream Reactions Mediated by an Ionically Controlled
 Supramolecular Tristate Switch.
;
_journal_issue 24
_journal_name_full 'Journal of the American Chemical Society'
_journal_page_first 7598
_journal_page_last 7604
_journal_paper_doi 10.1021/jacs.8b02867
_journal_volume 140
_journal_year 2018
_chemical_formula_moiety 'C60 H44 N4 S16, 2(C12 H4 N4), 0.97(C H Cl3)'
_chemical_formula_sum 'C84.97 H52.97 Cl2.91 N12 S16'
_chemical_formula_weight 1858.12
_chemical_name_common 'Benzo-TTF-C4P, TCNQ'
_chemical_name_systematic
; 
Benzo-TTF-calixpyrrole-TCNQ Charge-transfer complex  
;
_space_group_IT_number 2
_space_group_name_Hall '-P 1'
_space_group_name_H-M_alt 'P -1'
_symmetry_cell_setting triclinic
_symmetry_space_group_name_H-M 'P -1'
_atom_sites_solution_hydrogens geom
_atom_sites_solution_primary direct
_atom_sites_solution_secondary difmap
_audit_creation_method SHELXL-97
_cell_angle_alpha 108.28(3)
_cell_angle_beta 97.96(3)
_cell_angle_gamma 91.64(3)
_cell_formula_units_Z 2
_cell_length_a 10.427(2)
_cell_length_b 18.683(4)
_cell_length_c 25.279(5)
_cell_measurement_reflns_used 11866
_cell_measurement_temperature 125(2)
_cell_measurement_theta_max 27.4816
_cell_measurement_theta_min 0.8559
_cell_volume 4617.4(19)
_computing_cell_refinement 'CrystalClear (Rigaku Inc., 2008)'
_computing_data_collection 'CrystalClear (Rigaku Inc., 2008)'
_computing_data_reduction 'CrystalClear (Rigaku Inc., 2008)'
_computing_molecular_graphics 'XL SHELXTL/PC, Siemens Analytical'
_computing_structure_refinement 'SHELXL-97 (Sheldrick, 2008)'
_computing_structure_solution 'SHELXS-97 (Sheldrick, 2008)'
_diffrn_ambient_temperature 125(2)
_diffrn_measured_fraction_theta_full 0.969
_diffrn_measured_fraction_theta_max 0.969
_diffrn_measurement_device_type 'Rigaku AFC-12 with Saturn 724+ CCD'
_diffrn_measurement_method \w-scans
_diffrn_radiation_monochromator graphite
_diffrn_radiation_source 'fine-focus sealed tube'
_diffrn_radiation_type MoK\a
_diffrn_radiation_wavelength 0.71073
_diffrn_reflns_av_R_equivalents 0.1136
_diffrn_reflns_av_sigmaI/netI 0.1658
_diffrn_reflns_limit_h_max 10
_diffrn_reflns_limit_h_min -12
_diffrn_reflns_limit_k_max 22
_diffrn_reflns_limit_k_min -22
_diffrn_reflns_limit_l_max 30
_diffrn_reflns_limit_l_min -30
_diffrn_reflns_number 38809
_diffrn_reflns_theta_full 25.00
_diffrn_reflns_theta_max 25.00
_diffrn_reflns_theta_min 3.05
_exptl_absorpt_coefficient_mu 0.508
_exptl_absorpt_correction_T_max 0.9899
_exptl_absorpt_correction_T_min 0.9750
_exptl_absorpt_correction_type multi-scan
_exptl_absorpt_process_details
;
Abscor. T. Higashi (2001).  The Rigaku Corporation, Tokyo, Japan.
;
_exptl_crystal_colour Brown
_exptl_crystal_density_diffrn 1.337
_exptl_crystal_density_method 'not measured'
_exptl_crystal_description Plate
_exptl_crystal_F_000 1905
_exptl_crystal_size_max 0.05
_exptl_crystal_size_mid 0.03
_exptl_crystal_size_min 0.02
_platon_squeeze_details
;
The unit cell contains partically occupied 3 chloroform molecules
which have been treated as a diffuse contribution to the overall scattering
without specific atom positions by SQUEEZE/PLATON 
;
_refine_diff_density_max 1.243
_refine_diff_density_min -0.528
_refine_diff_density_rms 0.114
_refine_ls_extinction_method none
_refine_ls_goodness_of_fit_ref 1.225
_refine_ls_hydrogen_treatment constr
_refine_ls_matrix_type full
_refine_ls_number_parameters 1093
_refine_ls_number_reflns 15770
_refine_ls_number_restraints 54
_refine_ls_restrained_S_all 1.224
_refine_ls_R_factor_all 0.1738
_refine_ls_R_factor_gt 0.0983
_refine_ls_shift/su_max 0.000
_refine_ls_shift/su_mean 0.000
_refine_ls_structure_factor_coef Fsqd
_refine_ls_weighting_details 'calc w=1/[\s^2^(Fo^2^)+(0.0500P)^2^+0.0000P] where P=(Fo^2^+2Fc^2^)/3'
_refine_ls_weighting_scheme calc
_refine_ls_wR_factor_gt 0.2056
_refine_ls_wR_factor_ref 0.2287
_reflns_number_gt 7696
_reflns_number_total 15770
_reflns_threshold_expression >2sigma(I)
_cod_data_source_file ja8b02867_si_002.cif
_cod_data_source_block p-1-p
_cod_depositor_comments
;
The following automatic conversions were performed:

data item '_exptl_absorpt_correction_type' value 'Multi-scan' was
changed to 'multi-scan' in accordance with the
/home/saulius/struct/COD-crude-data/automatic-downloads/DataCite-retrospective/ACS/depositions/lib/dictionaries/cif_core.dic
dictionary named 'cif_core.dic' version 2.4.2 last updated on
2011-04-26.

data item '_refine_ls_hydrogen_treatment' value 'Constr' was changed
to 'constr' in accordance with the
/home/saulius/struct/COD-crude-data/automatic-downloads/DataCite-retrospective/ACS/depositions/lib/dictionaries/cif_core.dic
dictionary named 'cif_core.dic' version 2.4.2 last updated on
2011-04-26.

data item '_symmetry_cell_setting' value 'Triclinic' was changed to
'triclinic' in accordance with the
/home/saulius/struct/COD-crude-data/automatic-downloads/DataCite-retrospective/ACS/depositions/lib/dictionaries/cif_core.dic
dictionary named 'cif_core.dic' version 2.4.2 last updated on
2011-04-26.

Automatic conversion script
Id: cif_fix_values 6909 2019-04-08 15:41:33Z antanas 
;
_cod_original_cell_volume 4617.2(16)
_cod_original_sg_symbol_H-M P-1
_cod_database_code 4132292

loop_
_symmetry_equiv_pos_as_xyz
'x, y, z'
'-x, -y, -z'

loop_
_atom_site_label
_atom_site_type_symbol
_atom_site_fract_x
_atom_site_fract_y
_atom_site_fract_z
_atom_site_U_iso_or_equiv
_atom_site_adp_type
_atom_site_occupancy
_atom_site_symmetry_multiplicity
_atom_site_calc_flag
_atom_site_refinement_flags
C1 C -0.2008(6) 0.8097(4) 0.5430(3) 0.0403(18) Uani 1 1 d .
C2 C -0.2270(6) 0.7783(4) 0.4863(3) 0.0339(17) Uani 1 1 d .
C3 C -0.2067(6) 0.6998(4) 0.4716(3) 0.0381(18) Uani 1 1 d .
C4 C -0.1719(6) 0.6832(4) 0.5217(3) 0.0389(18) Uani 1 1 d .
C5 C -0.2515(6) 0.7270(4) 0.3783(3) 0.0382(18) Uani 1 1 d .
C6 C -0.2529(6) 0.7222(4) 0.3243(3) 0.0388(18) Uani 1 1 d .
C7 C -0.2548(7) 0.7553(4) 0.2314(3) 0.0447(19) Uani 1 1 d .
C8 C -0.2413(7) 0.6780(5) 0.2168(3) 0.047(2) Uani 1 1 d .
C9 C -0.2287(6) 0.6377(5) 0.1619(3) 0.047(2) Uani 1 1 d .
H9 H -0.2201 0.5848 0.1516 0.057 Uiso 1 1 calc R
C10 C -0.2287(7) 0.6741(5) 0.1217(3) 0.060(2) Uani 1 1 d .
H10 H -0.2229 0.6457 0.0838 0.072 Uiso 1 1 calc R
C11 C -0.2369(7) 0.7498(5) 0.1363(3) 0.054(2) Uani 1 1 d .
H11 H -0.2311 0.7746 0.1091 0.065 Uiso 1 1 calc R
C12 C -0.2539(6) 0.7915(4) 0.1907(3) 0.0462(19) Uani 1 1 d .
H12 H -0.2647 0.8441 0.2002 0.055 Uiso 1 1 calc R
C13 C -0.2068(6) 0.8890(4) 0.5827(3) 0.0378(17) Uani 1 1 d .
C14 C -0.2377(6) 0.9428(4) 0.5485(3) 0.0411(18) Uani 1 1 d .
H14A H -0.2394 0.9942 0.5743 0.062 Uiso 1 1 calc R
H14B H -0.3226 0.9266 0.5247 0.062 Uiso 1 1 calc R
H14C H -0.1708 0.9419 0.5247 0.062 Uiso 1 1 calc R
C15 C -0.3152(7) 0.8884(4) 0.6197(3) 0.050(2) Uani 1 1 d .
H15A H -0.2960 0.8530 0.6408 0.075 Uiso 1 1 calc R
H15B H -0.3995 0.8725 0.5953 0.075 Uiso 1 1 calc R
H15C H -0.3181 0.9393 0.6461 0.075 Uiso 1 1 calc R
C16 C -0.0764(6) 0.9143(4) 0.6193(3) 0.0360(17) Uani 1 1 d .
C17 C -0.0346(6) 0.9374(4) 0.6769(3) 0.0375(17) Uani 1 1 d .
C18 C 0.0996(6) 0.9551(4) 0.6871(3) 0.0394(18) Uani 1 1 d .
C19 C 0.1434(7) 0.9432(4) 0.6364(3) 0.0402(18) Uani 1 1 d .
C20 C 0.0344(6) 0.9569(4) 0.7819(3) 0.0419(18) Uani 1 1 d .
C21 C 0.0422(6) 0.9451(4) 0.8324(3) 0.0386(17) Uani 1 1 d .
C22 C -0.0084(8) 0.9165(4) 0.9212(3) 0.054(2) Uani 1 1 d .
C23 C 0.1230(9) 0.9316(5) 0.9295(3) 0.062(2) Uani 1 1 d .
C24 C 0.1988(9) 0.9309(5) 0.9802(3) 0.065(2) Uani 1 1 d .
H24 H 0.2906 0.9402 0.9865 0.078 Uiso 1 1 calc R
C25 C 0.1334(11) 0.9159(5) 1.0207(4) 0.069(3) Uani 1 1 d .
H25 H 0.1814 0.9154 1.0553 0.083 Uiso 1 1 calc R
C26 C 0.0020(9) 0.9019(5) 1.0111(4) 0.062(2) Uani 1 1 d .
H26 H -0.0402 0.8924 1.0395 0.074 Uiso 1 1 calc R
C27 C -0.0688(9) 0.9014(5) 0.9626(4) 0.068(3) Uani 1 1 d .
H27 H -0.1603 0.8906 0.9565 0.082 Uiso 1 1 calc R
C28 C 0.2748(6) 0.9502(4) 0.6203(3) 0.0365(17) Uani 1 1 d .
C29 C 0.2727(7) 1.0079(4) 0.5872(3) 0.0466(19) Uani 1 1 d .
H29A H 0.2154 0.9869 0.5510 0.070 Uiso 1 1 calc R
H29B H 0.3608 1.0181 0.5806 0.070 Uiso 1 1 calc R
H29C H 0.2406 1.0551 0.6093 0.070 Uiso 1 1 calc R
C30 C 0.3779(6) 0.9808(4) 0.6736(3) 0.0442(19) Uani 1 1 d .
H30A H 0.3520 1.0282 0.6983 0.066 Uiso 1 1 calc R
H30B H 0.4620 0.9900 0.6627 0.066 Uiso 1 1 calc R
H30C H 0.3854 0.9436 0.6937 0.066 Uiso 1 1 calc R
C31 C 0.3078(6) 0.8748(4) 0.5823(3) 0.0374(18) Uani 1 1 d .
C32 C 0.3486(6) 0.8509(4) 0.5306(3) 0.0379(17) Uani 1 1 d .
C33 C 0.3665(6) 0.7746(4) 0.5181(3) 0.0395(18) Uani 1 1 d .
C34 C 0.3398(6) 0.7492(4) 0.5609(3) 0.0359(17) Uani 1 1 d .
C35 C 0.3967(6) 0.8092(4) 0.4298(3) 0.0403(18) Uani 1 1 d .
C36 C 0.3949(6) 0.8042(4) 0.3770(3) 0.0453(19) Uani 1 1 d .
C37 C 0.3815(7) 0.8331(5) 0.2821(3) 0.049(2) Uani 1 1 d .
C38 C 0.4002(6) 0.7555(5) 0.2683(3) 0.046(2) Uani 1 1 d .
C39 C 0.4073(6) 0.7112(5) 0.2125(3) 0.054(2) Uani 1 1 d .
H39 H 0.4174 0.6585 0.2030 0.065 Uiso 1 1 calc R
C40 C 0.3992(7) 0.7464(6) 0.1727(4) 0.062(3) Uani 1 1 d .
H40 H 0.4079 0.7177 0.1352 0.075 Uiso 1 1 calc R
C41 C 0.3788(8) 0.8226(6) 0.1845(4) 0.066(3) Uani 1 1 d .
H41 H 0.3691 0.8442 0.1549 0.079 Uiso 1 1 calc R
C42 C 0.3725(6) 0.8672(5) 0.2393(3) 0.054(2) Uani 1 1 d .
H42 H 0.3623 0.9198 0.2479 0.064 Uiso 1 1 calc R
C43 C 0.3473(6) 0.6750(4) 0.5723(3) 0.0384(18) Uani 1 1 d .
C44 C 0.4539(6) 0.6830(4) 0.6228(3) 0.052(2) Uani 1 1 d .
H44A H 0.4323 0.7212 0.6564 0.079 Uiso 1 1 calc R
H44B H 0.5373 0.6987 0.6146 0.079 Uiso 1 1 calc R
H44C H 0.4599 0.6344 0.6298 0.079 Uiso 1 1 calc R
C45 C 0.3790(6) 0.6135(4) 0.5193(3) 0.0453(19) Uani 1 1 d .
H45A H 0.3869 0.5655 0.5270 0.068 Uiso 1 1 calc R
H45B H 0.4610 0.6289 0.5097 0.068 Uiso 1 1 calc R
H45C H 0.3091 0.6073 0.4876 0.068 Uiso 1 1 calc R
C46 C 0.2176(6) 0.6511(4) 0.5846(3) 0.0396(18) Uani 1 1 d .
C47 C 0.1831(7) 0.6220(4) 0.6251(3) 0.0429(19) Uani 1 1 d .
C48 C 0.0477(7) 0.6062(4) 0.6143(3) 0.0424(19) Uani 1 1 d .
C49 C -0.0042(6) 0.6233(4) 0.5677(3) 0.0340(17) Uani 1 1 d .
C50 C 0.1302(7) 0.5718(4) 0.7037(3) 0.0422(18) Uani 1 1 d .
C51 C 0.1345(7) 0.5576(4) 0.7526(3) 0.0452(19) Uani 1 1 d .
C52 C 0.0650(10) 0.5416(5) 0.8420(3) 0.059(2) Uani 1 1 d .
C53 C 0.1955(9) 0.5619(5) 0.8557(3) 0.062(2) Uani 1 1 d .
C54 C 0.2610(10) 0.5744(5) 0.9111(3) 0.066(3) Uani 1 1 d .
H54 H 0.3515 0.5889 0.9212 0.079 Uiso 1 1 calc R
C55 C 0.1847(14) 0.5643(6) 0.9505(4) 0.092(4) Uani 1 1 d .
H55 H 0.2257 0.5727 0.9881 0.110 Uiso 1 1 calc R
C56 C 0.0601(13) 0.5437(6) 0.9377(4) 0.086(3) Uani 1 1 d .
H56 H 0.0141 0.5369 0.9659 0.103 Uiso 1 1 calc R
C57 C -0.0060(10) 0.5317(5) 0.8835(4) 0.076(3) Uani 1 1 d .
H57 H -0.0965 0.5173 0.8745 0.091 Uiso 1 1 calc R
C58 C -0.1383(6) 0.6124(4) 0.5335(3) 0.0376(17) Uani 1 1 d .
C59 C -0.1422(6) 0.5483(4) 0.4788(3) 0.0408(18) Uani 1 1 d .
H59A H -0.2277 0.5431 0.4557 0.061 Uiso 1 1 calc R
H59B H -0.1264 0.5011 0.4870 0.061 Uiso 1 1 calc R
H59C H -0.0750 0.5592 0.4583 0.061 Uiso 1 1 calc R
C60 C -0.2390(6) 0.5905(4) 0.5665(3) 0.0439(19) Uani 1 1 d .
H60A H -0.2290 0.6272 0.6045 0.066 Uiso 1 1 calc R
H60B H -0.2249 0.5400 0.5690 0.066 Uiso 1 1 calc R
H60C H -0.3268 0.5905 0.5468 0.066 Uiso 1 1 calc R
C61 C 0.0854(7) 0.7089(5) 0.4077(3) 0.055(2) Uani 1 1 d .
C62 C 0.0700(6) 0.7733(5) 0.3865(3) 0.046(2) Uani 1 1 d .
C63 C 0.0530(7) 0.8414(6) 0.4308(4) 0.055(2) Uani 1 1 d .
C64 C 0.0681(6) 0.7676(5) 0.3313(3) 0.0405(19) Uani 1 1 d .
C65 C 0.0837(7) 0.6974(5) 0.2903(3) 0.047(2) Uani 1 1 d .
H65 H 0.0932 0.6534 0.3013 0.057 Uiso 1 1 calc R
C66 C 0.0851(6) 0.6928(4) 0.2367(3) 0.0444(19) Uani 1 1 d .
H66 H 0.0959 0.6454 0.2101 0.053 Uiso 1 1 calc R
C67 C 0.0708(7) 0.7574(5) 0.2182(3) 0.0456(19) Uani 1 1 d .
C68 C 0.0555(6) 0.8268(4) 0.2604(3) 0.046(2) Uani 1 1 d .
H68 H 0.0455 0.8705 0.2491 0.055 Uiso 1 1 calc R
C69 C 0.0542(6) 0.8345(5) 0.3147(3) 0.048(2) Uani 1 1 d .
H69 H 0.0446 0.8821 0.3413 0.057 Uiso 1 1 calc R
C70 C 0.0769(7) 0.7526(5) 0.1619(3) 0.046(2) Uani 1 1 d .
C71 C 0.0956(7) 0.6846(5) 0.1202(3) 0.048(2) Uani 1 1 d .
C72 C 0.0633(7) 0.8192(5) 0.1441(3) 0.052(2) Uani 1 1 d .
C73 C 0.1614(8) 0.7869(4) 0.7332(3) 0.0454(19) Uani 1 1 d .
C74 C 0.0536(7) 0.7641(4) 0.7538(3) 0.048(2) Uani 1 1 d .
C75 C -0.0700(9) 0.7584(4) 0.7181(3) 0.052(2) Uani 1 1 d .
C76 C 0.0602(7) 0.7508(4) 0.8057(3) 0.0435(19) Uani 1 1 d .
C77 C 0.1867(7) 0.7588(4) 0.8406(3) 0.0462(19) Uani 1 1 d .
H77 H 0.2636 0.7691 0.8272 0.055 Uiso 1 1 calc R
C78 C 0.1930(7) 0.7516(4) 0.8919(3) 0.051(2) Uani 1 1 d .
H78 H 0.2761 0.7569 0.9142 0.061 Uiso 1 1 calc R
C79 C 0.0818(8) 0.7363(5) 0.9149(3) 0.053(2) Uani 1 1 d .
C80 C -0.0431(9) 0.7235(4) 0.8781(3) 0.058(2) Uani 1 1 d .
H80 H -0.1195 0.7100 0.8904 0.070 Uiso 1 1 calc R
C81 C -0.0496(8) 0.7309(4) 0.8262(3) 0.049(2) Uani 1 1 d .
H81 H -0.1317 0.7224 0.8027 0.059 Uiso 1 1 calc R
C82 C 0.0885(8) 0.7340(5) 0.9691(3) 0.050(2) Uani 1 1 d .
C83 C 0.2115(10) 0.7466(5) 1.0079(3) 0.058(2) Uani 1 1 d .
C84 C -0.0226(10) 0.7214(5) 0.9924(4) 0.061(2) Uani 1 1 d .
N1 N -0.1688(5) 0.7511(3) 0.5638(2) 0.0406(15) Uani 1 1 d .
H1 H -0.1487 0.7568 0.6000 0.049 Uiso 1 1 calc R
N2 N 0.3053(5) 0.8116(3) 0.6003(2) 0.0388(14) Uani 1 1 d .
H2 H 0.2843 0.8117 0.6329 0.047 Uiso 1 1 calc R
N3 N 0.1021(5) 0.6506(3) 0.5502(2) 0.0379(14) Uani 1 1 d .
H3 H 0.0965 0.6659 0.5205 0.046 Uiso 1 1 calc R
N4 N 0.0328(5) 0.9197(3) 0.5961(2) 0.0425(15) Uani 1 1 d .
H4 H 0.0330 0.9095 0.5597 0.051 Uiso 1 1 calc R
N5 N 0.0975(6) 0.6606(4) 0.4259(3) 0.063(2) Uani 1 1 d .
N6 N 0.0408(6) 0.8957(4) 0.4671(3) 0.0581(19) Uani 1 1 d .
N7 N 0.1151(6) 0.6275(4) 0.0881(3) 0.0617(19) Uani 1 1 d .
N8 N 0.0525(7) 0.8719(4) 0.1319(3) 0.063(2) Uani 1 1 d .
N9 N 0.2483(7) 0.8064(4) 0.7164(3) 0.0542(18) Uani 1 1 d .
N10 N -0.1683(7) 0.7553(4) 0.6908(3) 0.063(2) Uani 1 1 d .
N11 N 0.3090(8) 0.7576(4) 1.0363(3) 0.078(2) Uani 1 1 d .
N12 N -0.1156(8) 0.7126(5) 1.0111(3) 0.075(2) Uani 1 1 d .
S1 S 0.17396(18) 0.98503(11) 0.75829(8) 0.0451(5) Uani 1 1 d .
S2 S -0.11264(17) 0.95062(11) 0.73690(8) 0.0439(5) Uani 1 1 d .
S3 S -0.09328(19) 0.92013(12) 0.85740(8) 0.0514(5) Uani 1 1 d .
S4 S 0.19117(19) 0.95245(12) 0.87582(9) 0.0545(6) Uani 1 1 d .
S5 S -0.01806(17) 0.55999(12) 0.65698(8) 0.0462(5) Uani 1 1 d .
S6 S 0.26983(18) 0.59856(12) 0.68085(8) 0.0476(5) Uani 1 1 d .
S7 S 0.2779(2) 0.56678(13) 0.80049(9) 0.0575(6) Uani 1 1 d .
S8 S -0.0058(2) 0.52493(13) 0.77225(9) 0.0570(6) Uani 1 1 d .
S9 S 0.42356(17) 0.73113(11) 0.45376(8) 0.0443(5) Uani 1 1 d .
S10 S 0.38330(17) 0.89543(11) 0.48254(8) 0.0435(5) Uani 1 1 d .
S11 S 0.37894(18) 0.88244(12) 0.35225(8) 0.0486(5) Uani 1 1 d .
S12 S 0.41285(18) 0.71952(12) 0.32457(9) 0.0505(5) Uani 1 1 d .
S13 S -0.24632(19) 0.63706(12) 0.27022(8) 0.0495(5) Uani 1 1 d .
S14 S -0.27018(18) 0.80155(11) 0.30138(8) 0.0452(5) Uani 1 1 d .
S15 S -0.27334(17) 0.81171(11) 0.42964(8) 0.0404(5) Uani 1 1 d .
S16 S -0.23981(16) 0.64612(11) 0.40004(8) 0.0398(5) Uani 1 1 d .
C1A C 0.4828(17) 0.0978(6) 0.1884(6) 0.094(8) Uani 0.48 1 d PDU
H1A H 0.5775 0.1065 0.2040 0.113 Uiso 0.48 1 calc PR
Cl1A Cl 0.4714(5) 0.1181(4) 0.1297(3) 0.115(2) Uani 0.48 1 d PDU
Cl2A Cl 0.4459(6) 0.0056(4) 0.1788(3) 0.119(2) Uani 0.48 1 d PDU
Cl3A Cl 0.4105(5) 0.1603(4) 0.2373(3) 0.126(3) Uani 0.48 1 d PDU
C1B C 0.6190(15) 0.4850(9) 0.9185(6) 0.078(6) Uani 0.49 1 d PDU
H1B H 0.6906 0.4521 0.9064 0.093 Uiso 0.49 1 calc PR
Cl1B Cl 0.6957(6) 0.5627(4) 0.9579(3) 0.110(2) Uani 0.49 1 d PDU
Cl2B Cl 0.5284(7) 0.4330(5) 0.9414(5) 0.194(4) Uani 0.49 1 d PDU
Cl3B Cl 0.5400(14) 0.4842(6) 0.8614(4) 0.245(6) Uani 0.49 1 d PDU

loop_
_atom_site_aniso_label
_atom_site_aniso_U_11
_atom_site_aniso_U_22
_atom_site_aniso_U_33
_atom_site_aniso_U_23
_atom_site_aniso_U_13
_atom_site_aniso_U_12
C1 0.050(4) 0.036(5) 0.038(4) 0.022(4) -0.006(3) -0.005(4)
C2 0.038(4) 0.027(4) 0.040(4) 0.017(4) 0.003(3) 0.008(3)
C3 0.040(4) 0.031(4) 0.044(5) 0.016(4) -0.001(3) 0.007(3)
C4 0.044(4) 0.030(4) 0.042(4) 0.017(4) -0.008(3) 0.003(3)
C5 0.040(4) 0.035(5) 0.046(5) 0.023(4) 0.003(3) 0.002(3)
C6 0.041(4) 0.030(4) 0.045(5) 0.013(4) 0.002(3) -0.003(3)
C7 0.058(5) 0.033(5) 0.043(5) 0.012(4) 0.004(4) 0.004(4)
C8 0.056(5) 0.046(5) 0.039(5) 0.018(4) 0.002(4) 0.000(4)
C9 0.057(5) 0.045(5) 0.039(5) 0.008(4) 0.016(4) -0.001(4)
C10 0.073(6) 0.073(7) 0.036(5) 0.020(5) 0.013(4) 0.004(5)
C11 0.073(5) 0.059(6) 0.038(5) 0.027(5) 0.008(4) -0.006(5)
C12 0.059(5) 0.037(5) 0.052(5) 0.025(4) 0.013(4) 0.005(4)
C13 0.053(4) 0.035(5) 0.023(4) 0.007(3) 0.000(3) 0.009(4)
C14 0.058(4) 0.029(4) 0.039(4) 0.014(4) 0.006(3) 0.011(4)
C15 0.065(5) 0.045(5) 0.042(5) 0.018(4) 0.005(4) 0.004(4)
C16 0.038(4) 0.039(5) 0.035(4) 0.019(4) 0.003(3) 0.005(3)
C17 0.054(5) 0.025(4) 0.039(4) 0.017(4) 0.010(3) 0.012(3)
C18 0.040(4) 0.041(5) 0.038(4) 0.015(4) 0.007(3) 0.007(3)
C19 0.055(5) 0.028(4) 0.042(5) 0.021(4) -0.001(4) 0.008(4)
C20 0.051(4) 0.041(5) 0.042(5) 0.023(4) 0.010(3) 0.013(4)
C21 0.046(4) 0.028(4) 0.039(4) 0.010(4) 0.001(3) 0.004(3)
C22 0.084(6) 0.032(5) 0.041(5) 0.009(4) -0.009(4) 0.006(4)
C23 0.089(6) 0.042(6) 0.051(5) 0.020(5) -0.010(5) -0.006(5)
C24 0.090(6) 0.056(6) 0.049(5) 0.025(5) -0.012(5) 0.014(5)
C25 0.134(9) 0.038(6) 0.038(5) 0.019(4) 0.009(5) 0.013(6)
C26 0.091(7) 0.050(6) 0.049(6) 0.023(5) 0.007(5) 0.013(5)
C27 0.108(7) 0.052(6) 0.049(6) 0.025(5) 0.007(5) 0.001(5)
C28 0.048(4) 0.032(4) 0.027(4) 0.007(3) 0.002(3) 0.003(3)
C29 0.068(5) 0.028(4) 0.045(5) 0.014(4) 0.007(4) 0.004(4)
C30 0.056(4) 0.029(4) 0.046(5) 0.015(4) -0.003(4) -0.001(4)
C31 0.035(4) 0.041(5) 0.040(5) 0.024(4) -0.005(3) -0.001(3)
C32 0.047(4) 0.035(5) 0.035(4) 0.017(4) 0.001(3) 0.011(3)
C33 0.042(4) 0.034(5) 0.042(4) 0.011(4) 0.003(3) 0.014(3)
C34 0.036(4) 0.030(4) 0.046(5) 0.021(4) 0.003(3) -0.002(3)
C35 0.045(4) 0.043(5) 0.039(5) 0.024(4) 0.002(3) -0.010(4)
C36 0.042(4) 0.046(5) 0.048(5) 0.018(4) 0.002(4) 0.002(4)
C37 0.062(5) 0.043(5) 0.040(5) 0.017(4) -0.001(4) -0.006(4)
C38 0.034(4) 0.059(6) 0.054(5) 0.033(5) 0.005(4) 0.000(4)
C39 0.049(5) 0.056(6) 0.055(6) 0.017(5) 0.006(4) -0.001(4)
C40 0.050(5) 0.085(8) 0.064(6) 0.038(6) 0.017(4) 0.008(5)
C41 0.078(6) 0.071(7) 0.050(6) 0.028(6) -0.003(5) -0.010(5)
C42 0.053(5) 0.060(6) 0.046(5) 0.023(5) -0.005(4) -0.012(4)
C43 0.047(4) 0.025(4) 0.046(5) 0.018(4) -0.003(3) 0.003(3)
C44 0.053(5) 0.048(5) 0.055(5) 0.021(5) -0.008(4) 0.005(4)
C45 0.046(4) 0.034(5) 0.063(5) 0.025(4) 0.006(4) 0.010(4)
C46 0.044(4) 0.032(5) 0.042(4) 0.015(4) -0.003(3) 0.005(3)
C47 0.064(5) 0.026(4) 0.035(4) 0.015(4) -0.014(4) -0.008(4)
C48 0.064(5) 0.025(4) 0.041(5) 0.019(4) -0.001(4) -0.002(4)
C49 0.031(4) 0.031(4) 0.048(5) 0.020(4) 0.010(3) 0.014(3)
C50 0.061(5) 0.040(5) 0.026(4) 0.014(4) 0.001(3) 0.008(4)
C51 0.058(5) 0.041(5) 0.040(5) 0.020(4) 0.007(4) 0.007(4)
C52 0.114(7) 0.038(5) 0.037(5) 0.021(4) 0.022(5) 0.020(5)
C53 0.100(7) 0.048(6) 0.044(5) 0.024(5) 0.006(5) 0.016(5)
C54 0.116(7) 0.039(5) 0.044(5) 0.018(5) -0.001(5) 0.023(5)
C55 0.183(12) 0.054(7) 0.050(7) 0.034(6) 0.012(8) 0.007(8)
C56 0.167(11) 0.050(7) 0.059(7) 0.028(6) 0.050(8) 0.020(8)
C57 0.136(8) 0.039(6) 0.053(6) 0.014(5) 0.020(6) -0.008(6)
C58 0.049(4) 0.028(4) 0.038(4) 0.016(4) 0.002(3) 0.008(3)
C59 0.048(4) 0.038(5) 0.045(5) 0.025(4) 0.007(3) 0.008(4)
C60 0.046(4) 0.037(5) 0.053(5) 0.023(4) 0.004(3) 0.002(4)
C61 0.038(4) 0.084(7) 0.044(5) 0.032(5) -0.011(4) -0.020(4)
C62 0.042(4) 0.057(6) 0.045(5) 0.028(5) -0.002(4) 0.004(4)
C63 0.056(5) 0.069(7) 0.043(5) 0.028(5) 0.001(4) -0.005(5)
C64 0.032(4) 0.051(5) 0.040(5) 0.022(4) -0.001(3) -0.007(4)
C65 0.058(5) 0.049(6) 0.042(5) 0.028(4) 0.001(4) -0.003(4)
C66 0.048(4) 0.036(5) 0.050(5) 0.022(4) -0.005(4) -0.007(4)
C67 0.054(5) 0.045(5) 0.036(5) 0.016(4) -0.002(4) -0.002(4)
C68 0.038(4) 0.038(5) 0.069(6) 0.031(5) 0.005(4) -0.002(4)
C69 0.051(4) 0.053(6) 0.041(5) 0.022(4) -0.003(4) -0.003(4)
C70 0.052(4) 0.052(6) 0.040(5) 0.027(4) 0.000(4) -0.007(4)
C71 0.063(5) 0.048(6) 0.037(5) 0.020(5) 0.006(4) 0.010(4)
C72 0.058(5) 0.060(6) 0.039(5) 0.022(5) -0.001(4) -0.003(4)
C73 0.068(6) 0.034(5) 0.032(5) 0.011(4) 0.001(4) 0.008(4)
C74 0.067(5) 0.023(4) 0.050(5) 0.009(4) 0.005(4) 0.004(4)
C75 0.087(6) 0.028(5) 0.039(5) 0.005(4) 0.015(5) 0.005(4)
C76 0.071(5) 0.029(5) 0.033(4) 0.012(4) 0.008(4) 0.015(4)
C77 0.069(5) 0.035(5) 0.038(5) 0.016(4) 0.007(4) 0.009(4)
C78 0.068(5) 0.035(5) 0.053(5) 0.020(4) 0.000(4) 0.008(4)
C79 0.084(6) 0.038(5) 0.041(5) 0.015(4) 0.010(4) 0.008(4)
C80 0.094(6) 0.034(5) 0.054(5) 0.027(4) 0.007(5) 0.006(4)
C81 0.078(5) 0.040(5) 0.031(4) 0.019(4) -0.002(4) 0.003(4)
C82 0.070(5) 0.055(6) 0.036(5) 0.027(4) 0.012(4) 0.008(4)
C83 0.106(7) 0.039(5) 0.037(5) 0.020(4) 0.022(5) 0.009(5)
C84 0.100(7) 0.043(6) 0.038(5) 0.016(4) 0.000(5) 0.021(5)
N1 0.046(3) 0.037(4) 0.042(4) 0.019(3) 0.004(3) 0.003(3)
N2 0.052(4) 0.034(4) 0.035(4) 0.019(3) 0.009(3) 0.004(3)
N3 0.049(3) 0.037(4) 0.036(3) 0.023(3) 0.004(3) 0.006(3)
N4 0.057(4) 0.035(4) 0.035(3) 0.017(3) -0.008(3) 0.003(3)
N5 0.074(5) 0.076(6) 0.046(4) 0.039(4) -0.009(3) -0.016(4)
N6 0.053(4) 0.068(6) 0.049(5) 0.015(4) 0.000(3) -0.002(4)
N7 0.078(5) 0.054(5) 0.056(5) 0.023(4) 0.004(4) 0.005(4)
N8 0.109(6) 0.044(5) 0.045(4) 0.026(4) 0.010(4) 0.010(4)
N9 0.081(5) 0.040(4) 0.043(4) 0.014(4) 0.013(4) 0.017(4)
N10 0.085(5) 0.045(5) 0.055(5) 0.018(4) -0.005(4) 0.007(4)
N11 0.105(6) 0.062(6) 0.063(5) 0.032(5) -0.023(4) -0.014(5)
N12 0.098(6) 0.075(6) 0.059(5) 0.032(5) 0.013(4) 0.014(5)
S1 0.0580(12) 0.0390(12) 0.0376(11) 0.0158(10) -0.0027(9) -0.0012(10)
S2 0.0555(11) 0.0390(12) 0.0389(11) 0.0179(10) 0.0007(9) 0.0030(9)
S3 0.0736(13) 0.0431(13) 0.0413(12) 0.0208(10) 0.0042(10) 0.0041(11)
S4 0.0692(13) 0.0487(14) 0.0454(12) 0.0217(11) -0.0063(10) 0.0025(11)
S5 0.0544(11) 0.0449(13) 0.0461(12) 0.0276(11) 0.0008(9) -0.0005(10)
S6 0.0581(12) 0.0439(13) 0.0458(12) 0.0264(11) -0.0036(9) 0.0054(10)
S7 0.0804(14) 0.0485(14) 0.0454(12) 0.0230(11) -0.0055(11) 0.0142(11)
S8 0.0852(15) 0.0481(14) 0.0466(13) 0.0265(11) 0.0138(11) 0.0047(12)
S9 0.0504(11) 0.0416(13) 0.0462(12) 0.0224(10) 0.0054(9) 0.0058(9)
S10 0.0524(11) 0.0381(12) 0.0445(12) 0.0219(10) 0.0028(9) -0.0003(9)
S11 0.0602(12) 0.0439(13) 0.0434(12) 0.0209(10) -0.0015(9) -0.0028(10)
S12 0.0525(12) 0.0496(14) 0.0508(13) 0.0205(11) 0.0025(9) 0.0040(10)
S13 0.0692(13) 0.0378(13) 0.0443(12) 0.0180(10) 0.0066(10) 0.0044(10)
S14 0.0592(12) 0.0375(12) 0.0416(12) 0.0187(10) 0.0025(9) 0.0039(10)
S15 0.0514(11) 0.0334(11) 0.0392(11) 0.0187(9) -0.0007(8) 0.0051(9)
S16 0.0493(11) 0.0321(11) 0.0394(11) 0.0173(9) -0.0014(8) 0.0036(9)
C1A 0.068(12) 0.064(14) 0.19(2) 0.070(16) 0.086(14) 0.012(11)
Cl1A 0.100(4) 0.148(6) 0.125(5) 0.097(5) -0.011(4) 0.014(4)
Cl2A 0.135(5) 0.102(5) 0.123(5) 0.062(5) -0.020(4) -0.027(4)
Cl3A 0.074(4) 0.148(7) 0.098(4) -0.027(4) -0.017(3) 0.001(4)
C1B 0.052(10) 0.109(18) 0.060(12) 0.016(12) -0.003(9) -0.022(11)
Cl1B 0.125(4) 0.100(5) 0.104(5) 0.046(4) -0.011(4) -0.022(4)
Cl2B 0.106(5) 0.120(7) 0.299(12) 0.007(8) -0.008(6) -0.022(5)
Cl3B 0.428(17) 0.145(9) 0.151(9) 0.033(8) 0.025(10) 0.128(10)

loop_
_atom_type_symbol
_atom_type_description
_atom_type_scat_dispersion_real
_atom_type_scat_dispersion_imag
_atom_type_scat_source
C C 0.0033 0.0016 'International Tables Vol C Tables 4.2.6.8 and 6.1.1.4'
H H 0.0000 0.0000 'International Tables Vol C Tables 4.2.6.8 and 6.1.1.4'
N N 0.0061 0.0033 'International Tables Vol C Tables 4.2.6.8 and 6.1.1.4'
S S 0.1246 0.1234 'International Tables Vol C Tables 4.2.6.8 and 6.1.1.4'
Cl Cl 0.1484 0.1585 'International Tables Vol C Tables 4.2.6.8 and 6.1.1.4'

loop_
_geom_angle_atom_site_label_1
_geom_angle_atom_site_label_2
_geom_angle_atom_site_label_3
_geom_angle
C2 C1 N1 106.0(7)
C2 C1 C13 133.2(6)
N1 C1 C13 120.8(6)
C1 C2 C3 109.0(6)
C1 C2 S15 135.3(6)
C3 C2 S15 115.7(5)
C4 C3 C2 107.7(6)
C4 C3 S16 134.8(6)
C2 C3 S16 117.3(5)
N1 C4 C3 105.0(6)
N1 C4 C58 122.2(6)
C3 C4 C58 132.8(7)
C6 C5 S15 122.0(6)
C6 C5 S16 121.2(6)
S15 C5 S16 116.6(4)
C5 C6 S13 123.7(6)
C5 C6 S14 121.9(6)
S13 C6 S14 114.4(4)
C8 C7 C12 119.8(7)
C8 C7 S14 116.4(6)
C12 C7 S14 123.8(6)
C9 C8 C7 119.4(7)
C9 C8 S13 123.9(6)
C7 C8 S13 116.6(6)
C8 C9 C10 120.4(8)
C8 C9 H9 119.8
C10 C9 H9 119.8
C11 C10 C9 120.4(8)
C11 C10 H10 119.8
C9 C10 H10 119.8
C10 C11 C12 120.6(7)
C10 C11 H11 119.7
C12 C11 H11 119.7
C11 C12 C7 119.4(7)
C11 C12 H12 120.3
C7 C12 H12 120.3
C16 C13 C1 108.5(6)
C16 C13 C14 109.2(6)
C1 C13 C14 109.7(5)
C16 C13 C15 110.5(5)
C1 C13 C15 109.0(6)
C14 C13 C15 109.8(6)
C13 C14 H14A 109.5
C13 C14 H14B 109.5
H14A C14 H14B 109.5
C13 C14 H14C 109.5
H14A C14 H14C 109.5
H14B C14 H14C 109.5
C13 C15 H15A 109.5
C13 C15 H15B 109.5
H15A C15 H15B 109.5
C13 C15 H15C 109.5
H15A C15 H15C 109.5
H15B C15 H15C 109.5
N4 C16 C17 104.9(5)
N4 C16 C13 120.9(6)
C17 C16 C13 134.1(6)
C16 C17 C18 108.8(6)
C16 C17 S2 134.6(5)
C18 C17 S2 116.6(5)
C19 C18 C17 108.9(6)
C19 C18 S1 134.7(5)
C17 C18 S1 116.4(5)
C18 C19 N4 104.8(6)
C18 C19 C28 133.7(6)
N4 C19 C28 121.5(6)
C21 C20 S2 123.4(5)
C21 C20 S1 121.4(5)
S2 C20 S1 115.1(4)
C20 C21 S3 122.4(5)
C20 C21 S4 121.6(5)
S3 C21 S4 116.0(4)
C23 C22 C27 120.5(8)
C23 C22 S3 116.3(7)
C27 C22 S3 123.2(7)
C22 C23 C24 119.9(8)
C22 C23 S4 117.6(6)
C24 C23 S4 122.5(7)
C25 C24 C23 117.4(9)
C25 C24 H24 121.3
C23 C24 H24 121.3
C26 C25 C24 121.0(8)
C26 C25 H25 119.5
C24 C25 H25 119.5
C27 C26 C25 121.3(9)
C27 C26 H26 119.4
C25 C26 H26 119.4
C26 C27 C22 119.9(9)
C26 C27 H27 120.0
C22 C27 H27 120.0
C19 C28 C31 110.4(6)
C19 C28 C30 110.1(6)
C31 C28 C30 111.2(6)
C19 C28 C29 108.6(6)
C31 C28 C29 108.4(6)
C30 C28 C29 108.1(6)
C28 C29 H29A 109.5
C28 C29 H29B 109.5
H29A C29 H29B 109.5
C28 C29 H29C 109.5
H29A C29 H29C 109.5
H29B C29 H29C 109.5
C28 C30 H30A 109.5
C28 C30 H30B 109.5
H30A C30 H30B 109.5
C28 C30 H30C 109.5
H30A C30 H30C 109.5
H30B C30 H30C 109.5
C32 C31 N2 105.7(7)
C32 C31 C28 134.4(7)
N2 C31 C28 119.9(6)
C31 C32 C33 107.4(6)
C31 C32 S10 134.4(6)
C33 C32 S10 118.1(6)
C34 C33 C32 110.7(6)
C34 C33 S9 133.2(6)
C32 C33 S9 116.0(6)
N2 C34 C33 104.6(6)
N2 C34 C43 120.5(6)
C33 C34 C43 134.8(7)
C36 C35 S9 122.0(7)
C36 C35 S10 122.4(6)
S9 C35 S10 115.5(4)
C35 C36 S12 122.8(6)
C35 C36 S11 123.3(7)
S12 C36 S11 113.9(4)
C38 C37 C42 119.2(7)
C38 C37 S11 117.2(6)
C42 C37 S11 123.5(7)
C37 C38 C39 121.3(7)
C37 C38 S12 115.4(6)
C39 C38 S12 123.3(7)
C40 C39 C38 117.6(8)
C40 C39 H39 121.2
C38 C39 H39 121.2
C39 C40 C41 122.8(9)
C39 C40 H40 118.6
C41 C40 H40 118.6
C42 C41 C40 120.2(8)
C42 C41 H41 119.9
C40 C41 H41 119.9
C41 C42 C37 118.8(8)
C41 C42 H42 120.6
C37 C42 H42 120.6
C34 C43 C46 109.9(6)
C34 C43 C44 109.5(6)
C46 C43 C44 110.1(6)
C34 C43 C45 109.3(6)
C46 C43 C45 108.2(6)
C44 C43 C45 109.9(6)
C43 C44 H44A 109.5
C43 C44 H44B 109.5
H44A C44 H44B 109.5
C43 C44 H44C 109.5
H44A C44 H44C 109.5
H44B C44 H44C 109.5
C43 C45 H45A 109.5
C43 C45 H45B 109.5
H45A C45 H45B 109.5
C43 C45 H45C 109.5
H45A C45 H45C 109.5
H45B C45 H45C 109.5
N3 C46 C47 104.8(6)
N3 C46 C43 122.2(6)
C47 C46 C43 132.8(6)
C46 C47 C48 108.0(6)
C46 C47 S6 134.4(6)
C48 C47 S6 117.5(5)
C49 C48 C47 110.4(6)
C49 C48 S5 132.9(6)
C47 C48 S5 116.3(5)
C48 C49 N3 104.2(5)
C48 C49 C58 134.4(6)
N3 C49 C58 121.2(6)
C51 C50 S6 122.4(5)
C51 C50 S5 121.0(6)
S6 C50 S5 116.5(4)
C50 C51 S7 123.5(6)
C50 C51 S8 121.3(6)
S7 C51 S8 115.1(4)
C53 C52 C57 119.8(8)
C53 C52 S8 117.6(6)
C57 C52 S8 122.6(8)
C52 C53 C54 121.0(8)
C52 C53 S7 116.7(6)
C54 C53 S7 122.1(8)
C55 C54 C53 116.3(9)
C55 C54 H54 121.8
C53 C54 H54 121.8
C56 C55 C54 123.3(10)
C56 C55 H55 118.3
C54 C55 H55 118.3
C55 C56 C57 121.0(10)
C55 C56 H56 119.5
C57 C56 H56 119.5
C56 C57 C52 118.4(10)
C56 C57 H57 120.8
C52 C57 H57 120.8
C4 C58 C49 110.1(6)
C4 C58 C59 110.1(6)
C49 C58 C59 109.5(6)
C4 C58 C60 109.7(6)
C49 C58 C60 109.7(5)
C59 C58 C60 107.8(6)
C58 C59 H59A 109.5
C58 C59 H59B 109.5
H59A C59 H59B 109.5
C58 C59 H59C 109.5
H59A C59 H59C 109.5
H59B C59 H59C 109.5
C58 C60 H60A 109.5
C58 C60 H60B 109.5
H60A C60 H60B 109.5
C58 C60 H60C 109.5
H60A C60 H60C 109.5
H60B C60 H60C 109.5
N5 C61 C62 177.8(10)
C64 C62 C63 125.2(8)
C64 C62 C61 123.4(8)
C63 C62 C61 111.4(7)
N6 C63 C62 178.8(9)
C62 C64 C65 121.1(7)
C62 C64 C69 119.2(8)
C65 C64 C69 119.6(7)
C66 C65 C64 120.6(8)
C66 C65 H65 119.7
C64 C65 H65 119.7
C65 C66 C67 121.7(8)
C65 C66 H66 119.2
C67 C66 H66 119.2
C70 C67 C66 121.3(8)
C70 C67 C68 122.4(7)
C66 C67 C68 116.2(7)
C69 C68 C67 124.4(8)
C69 C68 H68 117.8
C67 C68 H68 117.8
C68 C69 C64 117.4(8)
C68 C69 H69 121.3
C64 C69 H69 121.3
C67 C70 C71 122.8(7)
C67 C70 C72 120.5(8)
C71 C70 C72 116.7(7)
N7 C71 C70 176.3(9)
N8 C72 C70 177.9(9)
N9 C73 C74 179.0(8)
C76 C74 C73 124.4(7)
C76 C74 C75 120.7(7)
C73 C74 C75 114.8(7)
N10 C75 C74 178.6(10)
C74 C76 C81 123.2(7)
C74 C76 C77 118.6(7)
C81 C76 C77 118.2(6)
C78 C77 C76 119.0(7)
C78 C77 H77 120.5
C76 C77 H77 120.5
C77 C78 C79 123.6(7)
C77 C78 H78 118.2
C79 C78 H78 118.2
C82 C79 C78 123.1(7)
C82 C79 C80 120.2(7)
C78 C79 C80 116.7(7)
C81 C80 C79 119.7(8)
C81 C80 H80 120.1
C79 C80 H80 120.1
C80 C81 C76 122.6(7)
C80 C81 H81 118.7
C76 C81 H81 118.7
C79 C82 C84 122.9(7)
C79 C82 C83 122.4(7)
C84 C82 C83 114.7(7)
N11 C83 C82 176.9(9)
N12 C84 C82 178.1(9)
C4 N1 C1 112.3(6)
C4 N1 H1 123.8
C1 N1 H1 123.8
C34 N2 C31 111.5(6)
C34 N2 H2 124.3
C31 N2 H2 124.3
C46 N3 C49 112.7(5)
C46 N3 H3 123.7
C49 N3 H3 123.7
C16 N4 C19 112.5(6)
C16 N4 H4 123.7
C19 N4 H4 123.7
C18 S1 C20 93.2(3)
C20 S2 C17 93.0(3)
C21 S3 C22 95.6(4)
C21 S4 C23 94.5(4)
C48 S5 C50 93.5(3)
C47 S6 C50 94.2(3)
C51 S7 C53 93.9(4)
C52 S8 C51 94.2(4)
C35 S9 C33 93.3(4)
C32 S10 C35 93.1(3)
C37 S11 C36 96.5(4)
C38 S12 C36 97.0(4)
C6 S13 C8 95.8(4)
C7 S14 C6 96.3(4)
C5 S15 C2 94.5(3)
C3 S16 C5 93.0(3)
Cl1A C1A Cl2A 113.7(9)
Cl1A C1A Cl3A 111.9(9)
Cl2A C1A Cl3A 115.9(7)
Cl1A C1A H1A 104.7
Cl2A C1A H1A 104.7
Cl3A C1A H1A 104.7
Cl3B C1B Cl1B 117.6(11)
Cl3B C1B Cl2B 104.4(9)
Cl1B C1B Cl2B 123.4(10)
Cl3B C1B H1B 102.8
Cl1B C1B H1B 102.8
Cl2B C1B H1B 102.8

loop_
_geom_bond_atom_site_label_1
_geom_bond_atom_site_label_2
_geom_bond_distance
C1 C2 1.353(9)
C1 N1 1.385(8)
C1 C13 1.515(10)
C2 C3 1.425(9)
C2 S15 1.750(7)
C3 C4 1.397(9)
C3 S16 1.752(7)
C4 N1 1.373(9)
C4 C58 1.487(9)
C5 C6 1.336(9)
C5 S15 1.748(8)
C5 S16 1.766(7)
C6 S13 1.753(7)
C6 S14 1.759(7)
C7 C8 1.391(10)
C7 C12 1.398(9)
C7 S14 1.740(8)
C8 C9 1.382(10)
C8 S13 1.754(7)
C9 C10 1.387(10)
C9 H9 0.9500
C10 C11 1.353(11)
C10 H10 0.9500
C11 C12 1.391(10)
C11 H11 0.9500
C12 H12 0.9500
C13 C16 1.506(9)
C13 C14 1.530(9)
C13 C15 1.566(9)
C14 H14A 0.9800
C14 H14B 0.9800
C14 H14C 0.9800
C15 H15A 0.9800
C15 H15B 0.9800
C15 H15C 0.9800
C16 N4 1.366(8)
C16 C17 1.384(9)
C17 C18 1.398(9)
C17 S2 1.773(7)
C18 C19 1.374(9)
C18 S1 1.763(7)
C19 N4 1.388(8)
C19 C28 1.497(9)
C20 C21 1.356(9)
C20 S2 1.754(7)
C20 S1 1.773(7)
C21 S3 1.734(7)
C21 S4 1.748(7)
C22 C23 1.364(10)
C22 C27 1.391(11)
C22 S3 1.750(8)
C23 C24 1.414(10)
C23 S4 1.754(9)
C24 C25 1.397(11)
C24 H24 0.9500
C25 C26 1.361(11)
C25 H25 0.9500
C26 C27 1.338(10)
C26 H26 0.9500
C27 H27 0.9500
C28 C31 1.515(10)
C28 C30 1.543(8)
C28 C29 1.556(9)
C29 H29A 0.9800
C29 H29B 0.9800
C29 H29C 0.9800
C30 H30A 0.9800
C30 H30B 0.9800
C30 H30C 0.9800
C31 C32 1.375(9)
C31 N2 1.393(8)
C32 C33 1.384(9)
C32 S10 1.742(7)
C33 C34 1.370(9)
C33 S9 1.767(7)
C34 N2 1.369(8)
C34 C43 1.504(9)
C35 C36 1.307(9)
C35 S9 1.762(7)
C35 S10 1.764(8)
C36 S12 1.751(8)
C36 S11 1.763(8)
C37 C38 1.405(11)
C37 C42 1.413(10)
C37 S11 1.727(8)
C38 C39 1.406(10)
C38 S12 1.746(7)
C39 C40 1.360(10)
C39 H39 0.9500
C40 C41 1.389(12)
C40 H40 0.9500
C41 C42 1.386(11)
C41 H41 0.9500
C42 H42 0.9500
C43 C46 1.515(9)
C43 C44 1.538(9)
C43 C45 1.550(9)
C44 H44A 0.9800
C44 H44B 0.9800
C44 H44C 0.9800
C45 H45A 0.9800
C45 H45B 0.9800
C45 H45C 0.9800
C46 N3 1.382(7)
C46 C47 1.382(9)
C47 C48 1.405(9)
C47 S6 1.748(7)
C48 C49 1.360(9)
C48 S5 1.770(7)
C49 N3 1.389(8)
C49 C58 1.511(8)
C50 C51 1.340(9)
C50 S6 1.754(7)
C50 S5 1.773(7)
C51 S7 1.755(7)
C51 S8 1.760(7)
C52 C53 1.368(11)
C52 C57 1.418(11)
C52 S8 1.742(8)
C53 C54 1.415(10)
C53 S7 1.761(9)
C54 C55 1.410(13)
C54 H54 0.9500
C55 C56 1.310(13)
C55 H55 0.9500
C56 C57 1.393(13)
C56 H56 0.9500
C57 H57 0.9500
C58 C59 1.514(9)
C58 C60 1.547(9)
C59 H59A 0.9800
C59 H59B 0.9800
C59 H59C 0.9800
C60 H60A 0.9800
C60 H60B 0.9800
C60 H60C 0.9800
C61 N5 1.137(10)
C61 C62 1.467(11)
C62 C64 1.362(9)
C62 C63 1.441(12)
C63 N6 1.158(10)
C64 C65 1.424(10)
C64 C69 1.444(10)
C65 C66 1.334(9)
C65 H65 0.9500
C66 C67 1.428(10)
C66 H66 0.9500
C67 C70 1.409(9)
C67 C68 1.428(10)
C68 C69 1.337(10)
C68 H68 0.9500
C69 H69 0.9500
C70 C71 1.413(11)
C70 C72 1.454(11)
C71 N7 1.162(10)
C72 N8 1.125(9)
C73 N9 1.148(9)
C73 C74 1.411(11)
C74 C76 1.404(10)
C74 C75 1.447(11)
C75 N10 1.143(9)
C76 C81 1.406(10)
C76 C77 1.457(9)
C77 C78 1.339(9)
C77 H77 0.9500
C78 C79 1.427(10)
C78 H78 0.9500
C79 C82 1.377(10)
C79 C80 1.459(10)
C80 C81 1.354(9)
C80 H80 0.9500
C81 H81 0.9500
C82 C84 1.415(12)
C82 C83 1.466(11)
C83 N11 1.133(10)
C84 N12 1.165(10)
N1 H1 0.8800
N2 H2 0.8800
N3 H3 0.8800
N4 H4 0.8800
C1A Cl1A 1.633(13)
C1A Cl2A 1.686(11)
C1A Cl3A 1.694(11)
C1A H1A 1.0000
C1B Cl3B 1.555(12)
C1B Cl1B 1.596(12)
C1B Cl2B 1.619(12)
C1B H1B 1.0000

loop_
_platon_squeeze_void_nr
_platon_squeeze_void_average_x
_platon_squeeze_void_average_y
_platon_squeeze_void_average_z
_platon_squeeze_void_volume
_platon_squeeze_void_count_electrons
_platon_squeeze_void_content
1 0.500 0.000 0.000 599 17 ' '
